data_2109049
loop_
_publ_author_name
'Ragusa, Arianna C.'
'Peloquin, Andrew J.'
'Shahani, Marjan M.'
'Dowling, Keri N.'
'Golen, James A.'
'McMillen, Colin D.'
'Rabinovich, Daniel'
'Pennington, William T.'

_publ_section_title
;
 Heterocyclic 1,3-diazepine-based thiones and selones as versatile
 halogen-bond acceptors
;
_journal_coeditor_code RM5061
_journal_issue 5
_journal_name_full 'Acta Crystallographica Section B'
_journal_page_first
;
;
_journal_paper_doi 10.1107/S2052520622008150
_journal_volume 78
_journal_year 2022
_chemical_formula_moiety 'C23 H30 I2 N2 Se'
_chemical_formula_sum 'C23 H30 I2 N2 Se'
_chemical_formula_weight 667.25
_space_group_crystal_system triclinic
_space_group_IT_number 2
_space_group_name_Hall '-P 1'
_space_group_name_H-M_alt 'P -1'
_atom_sites_solution_hydrogens geom
_atom_sites_solution_primary dual
_atom_sites_solution_secondary difmap
_audit_creation_date 2021-11-11
_audit_creation_method
;
Olex2 1.5
(compiled 2021.10.07 svn.r9718050b for OlexSys, GUI svn.r6410)
;
_cell_angle_alpha 81.814(4)
_cell_angle_beta 89.706(4)
_cell_angle_gamma 85.171(4)
_cell_formula_units_Z 2
_cell_length_a 8.0282(6)
_cell_length_b 8.4305(8)
_cell_length_c 18.3525(16)
_cell_measurement_reflns_used 9806
_cell_measurement_temperature 100.00
_cell_measurement_theta_max 30.55
_cell_measurement_theta_min 2.45
_cell_volume 1225.08(18)
_computing_cell_refinement 'SAINT V8.38A (Bruker AXS Inc., 2017)'
_computing_data_collection 'APEX3 v2017.3-0 (Bruker AXS Inc., 2017)'
_computing_data_reduction 'SAINT V8.38A (Bruker AXS Inc., 2017)'
_computing_molecular_graphics 'Mercury (Macrae <i>et al.</i>, 2008)'
_computing_publication_material 'Olex2 1.5 (Dolomanov <i>et al.</i>, 2009)'
_computing_structure_refinement 'SHELXL 2018/3 (Sheldrick, 2015<i>b</i>)'
_computing_structure_solution 'SHELXT 2018/2 (Sheldrick, 2015<i>a</i>)'
_diffrn_ambient_temperature 100.00
_diffrn_measured_fraction_theta_full 0.999
_diffrn_measured_fraction_theta_max 0.996
_diffrn_measurement_device_type 'Bruker D8 Venture Photon 2'
_diffrn_measurement_method '\f and \w scans'
_diffrn_radiation_type MoK\a
_diffrn_radiation_wavelength 0.71073
_diffrn_reflns_av_R_equivalents 0.0452
_diffrn_reflns_av_unetI/netI 0.0258
_diffrn_reflns_Laue_measured_fraction_full 0.999
_diffrn_reflns_Laue_measured_fraction_max 0.996
_diffrn_reflns_limit_h_max 11
_diffrn_reflns_limit_h_min -11
_diffrn_reflns_limit_k_max 12
_diffrn_reflns_limit_k_min -12
_diffrn_reflns_limit_l_max 26
_diffrn_reflns_limit_l_min -26
_diffrn_reflns_number 53696
_diffrn_reflns_point_group_measured_fraction_full 0.999
_diffrn_reflns_point_group_measured_fraction_max 0.996
_diffrn_reflns_theta_full 25.242
_diffrn_reflns_theta_max 30.561
_diffrn_reflns_theta_min 2.242
_diffrn_source 'Incoatec I\mS'
_diffrn_source_current 1.0
_diffrn_source_power 0.05
_diffrn_source_voltage 50.0
_diffrn_standards_number 0
_exptl_absorpt_coefficient_mu 4.064
_exptl_absorpt_correction_T_max 0.7461
_exptl_absorpt_correction_T_min 0.6342
_exptl_absorpt_correction_type multi-scan
_exptl_absorpt_process_details 'SADABS v2016/2 (Bruker AXS Inc., 2017)'
_exptl_crystal_colour red
_exptl_crystal_colour_primary red
_exptl_crystal_density_diffrn 1.809
_exptl_crystal_density_meas ?
_exptl_crystal_density_method 'not measured'
_exptl_crystal_description block
_exptl_crystal_F_000 644
_exptl_crystal_size_max 0.192
_exptl_crystal_size_mid 0.154
_exptl_crystal_size_min 0.133
_exptl_transmission_factor_max 'not measured'
_exptl_transmission_factor_min 'not measured'
_refine_diff_density_max 0.697
_refine_diff_density_min -0.754
_refine_diff_density_rms 0.109
_refine_ls_extinction_method none
_refine_ls_goodness_of_fit_ref 1.100
_refine_ls_hydrogen_treatment constr
_refine_ls_matrix_type full
_refine_ls_number_parameters 259
_refine_ls_number_reflns 7479
_refine_ls_number_restraints 0
_refine_ls_restrained_S_all 1.100
_refine_ls_R_factor_all 0.0314
_refine_ls_R_factor_gt 0.0229
_refine_ls_shift/su_max 0.002
_refine_ls_shift/su_mean 0.000
_refine_ls_structure_factor_coef Fsqd
_refine_ls_weighting_details 'w=1/[\s^2^(Fo^2^)+(0.0078P)^2^+1.5207P] where P=(Fo^2^+2Fc^2^)/3'
_refine_ls_weighting_scheme calc
_refine_ls_wR_factor_gt 0.0446
_refine_ls_wR_factor_ref 0.0491
_reflns_Friedel_coverage 0.000
_reflns_number_gt 6504
_reflns_number_total 7479
_reflns_threshold_expression 'I > 2\s(I)'
_cod_data_source_file rm5061sup1.cif
_cod_data_source_block SDiazMesSeI2
_cod_depositor_comments
;
The following automatic conversions were performed:

data item '_exptl_crystal_density_meas' value 'not measured' was
changed to '?' -- the value is perceived as not measured.

Automatic conversion script
Id: cif_fix_values 7556 2019-12-06 15:28:31Z antanas 
;
_cod_database_code 2109049
_shelx_shelxl_version_number 2018/3
_shelx_space_group_comment
;
The symmetry employed for this shelxl refinement is uniquely defined
by the following loop, which should always be used as a source of
symmetry information in preference to the above space-group names.
They are only intended as comments.
;
_shelx_estimated_absorpt_t_max 0.614
_shelx_estimated_absorpt_t_min 0.509
_olex2_refinement_description
;
1. Fixed Uiso
 At 1.2 times of:
  All C(H) groups, All C(H,H) groups
 At 1.5 times of:
  All C(H,H,H) groups
2.a Secondary CH2 refined with riding coordinates:
 C2(H2A,H2B), C3(H3A,H3B), C4(H4A,H4B), C5(H5A,H5B)
2.b Aromatic/amide H refined with riding coordinates:
 C8(H8), C10(H10), C17(H17), C19(H19)
2.c Idealised Me refined as rotating group:
 C12(H12A,H12B,H12C), C13(H13A,H13B,H13C), C14(H14A,H14B,H14C), C21(H21A,H21B,
 H21C), C22(H22A,H22B,H22C), C23(H23A,H23B,H23C)
;
_olex2_submission_special_instructions 'No special instructions were received'

loop_
_space_group_symop_operation_xyz
'x, y, z'
'-x, -y, -z'

loop_
_atom_site_label
_atom_site_type_symbol
_atom_site_fract_x
_atom_site_fract_y
_atom_site_fract_z
_atom_site_U_iso_or_equiv
_atom_site_adp_type
_atom_site_occupancy
_atom_site_site_symmetry_order
_atom_site_calc_flag
_atom_site_refinement_flags_posn
_atom_site_refinement_flags_adp
_atom_site_refinement_flags_occupancy
_atom_site_disorder_assembly
_atom_site_disorder_group
I1 I 0.27703(2) 0.89168(2) 0.22239(2) 0.01494(3) Uani 1 1 d . . . . .
I2 I 0.05678(2) 1.09633(2) 0.11610(2) 0.02769(4) Uani 1 1 d . . . . .
Se1 Se 0.46782(2) 0.67455(3) 0.32117(2) 0.01656(5) Uani 1 1 d . . . . .
N1 N 0.7225(2) 0.6396(2) 0.21435(9) 0.0130(3) Uani 1 1 d . . . . .
N2 N 0.8114(2) 0.6379(2) 0.33598(9) 0.0135(3) Uani 1 1 d . . . . .
C1 C 0.6888(2) 0.6496(2) 0.28490(10) 0.0126(3) Uani 1 1 d . . . . .
C2 C 0.8921(2) 0.6648(3) 0.18439(11) 0.0171(4) Uani 1 1 d . . . . .
H2A H 0.938919 0.750832 0.207388 0.020 Uiso 1 1 calc R U . . .
H2B H 0.883119 0.701163 0.130732 0.020 Uiso 1 1 calc R U . . .
C3 C 1.0104(3) 0.5134(3) 0.19820(12) 0.0213(4) Uani 1 1 d . . . . .
H3A H 1.125188 0.539814 0.184149 0.026 Uiso 1 1 calc R U . . .
H3B H 0.976698 0.434485 0.167193 0.026 Uiso 1 1 calc R U . . .
C4 C 1.0091(3) 0.4392(3) 0.27921(12) 0.0213(4) Uani 1 1 d . . . . .
H4A H 0.917598 0.367027 0.286961 0.026 Uiso 1 1 calc R U . . .
H4B H 1.115861 0.373158 0.291258 0.026 Uiso 1 1 calc R U . . .
C5 C 0.9859(2) 0.5642(3) 0.33123(11) 0.0174(4) Uani 1 1 d . . . . .
H5A H 1.023010 0.513272 0.381095 0.021 Uiso 1 1 calc R U . . .
H5B H 1.059496 0.650951 0.315169 0.021 Uiso 1 1 calc R U . . .
C6 C 0.5966(2) 0.6117(2) 0.16227(10) 0.0124(3) Uani 1 1 d . . . . .
C7 C 0.5467(2) 0.7364(2) 0.10569(11) 0.0153(4) Uani 1 1 d . . . . .
C8 C 0.4260(2) 0.7074(3) 0.05574(11) 0.0166(4) Uani 1 1 d . . . . .
H8 H 0.390580 0.790458 0.017058 0.020 Uiso 1 1 calc R U . . .
C9 C 0.3562(2) 0.5609(3) 0.06083(11) 0.0161(4) Uani 1 1 d . . . . .
C10 C 0.4131(2) 0.4383(3) 0.11640(11) 0.0152(4) Uani 1 1 d . . . . .
H10 H 0.368015 0.336960 0.119653 0.018 Uiso 1 1 calc R U . . .
C11 C 0.5342(2) 0.4601(2) 0.16731(11) 0.0142(4) Uani 1 1 d . . . . .
C12 C 0.6139(3) 0.8991(3) 0.09724(12) 0.0195(4) Uani 1 1 d . . . . .
H12A H 0.659427 0.917317 0.144502 0.029 Uiso 1 1 calc R U . . .
H12B H 0.523485 0.982209 0.081462 0.029 Uiso 1 1 calc R U . . .
H12C H 0.702474 0.903782 0.060256 0.029 Uiso 1 1 calc R U . . .
C13 C 0.2204(3) 0.5367(3) 0.00849(12) 0.0211(4) Uani 1 1 d . . . . .
H13A H 0.260793 0.557117 -0.042190 0.032 Uiso 1 1 calc R U . . .
H13B H 0.122623 0.611284 0.014537 0.032 Uiso 1 1 calc R U . . .
H13C H 0.189295 0.425822 0.018970 0.032 Uiso 1 1 calc R U . . .
C14 C 0.5958(3) 0.3205(3) 0.22395(12) 0.0195(4) Uani 1 1 d . . . . .
H14A H 0.523549 0.232564 0.223496 0.029 Uiso 1 1 calc R U . . .
H14B H 0.593290 0.354708 0.272823 0.029 Uiso 1 1 calc R U . . .
H14C H 0.710585 0.283492 0.212389 0.029 Uiso 1 1 calc R U . . .
C15 C 0.7790(2) 0.7038(2) 0.40398(10) 0.0143(4) Uani 1 1 d . . . . .
C16 C 0.7841(3) 0.8691(3) 0.40316(12) 0.0177(4) Uani 1 1 d . . . . .
C17 C 0.7552(3) 0.9309(3) 0.46878(12) 0.0219(4) Uani 1 1 d . . . . .
H17 H 0.758966 1.043068 0.469232 0.026 Uiso 1 1 calc R U . . .
C18 C 0.7208(3) 0.8329(3) 0.53399(12) 0.0214(4) Uani 1 1 d . . . . .
C19 C 0.7181(3) 0.6689(3) 0.53267(11) 0.0191(4) Uani 1 1 d . . . . .
H19 H 0.694640 0.601188 0.576813 0.023 Uiso 1 1 calc R U . . .
C20 C 0.7489(2) 0.6004(3) 0.46836(11) 0.0162(4) Uani 1 1 d . . . . .
C21 C 0.8131(3) 0.9791(3) 0.33286(13) 0.0246(5) Uani 1 1 d . . . . .
H21A H 0.915278 0.939446 0.309426 0.037 Uiso 1 1 calc R U . . .
H21B H 0.825083 1.087843 0.344006 0.037 Uiso 1 1 calc R U . . .
H21C H 0.717856 0.981446 0.299430 0.037 Uiso 1 1 calc R U . . .
C22 C 0.6869(4) 0.9050(3) 0.60399(13) 0.0334(6) Uani 1 1 d . . . . .
H22A H 0.626906 0.830949 0.638611 0.050 Uiso 1 1 calc R U . . .
H22B H 0.618810 1.007566 0.592576 0.050 Uiso 1 1 calc R U . . .
H22C H 0.793168 0.923296 0.626177 0.050 Uiso 1 1 calc R U . . .
C23 C 0.7446(3) 0.4213(3) 0.46971(12) 0.0215(4) Uani 1 1 d . . . . .
H23A H 0.699897 0.399999 0.422795 0.032 Uiso 1 1 calc R U . . .
H23B H 0.673019 0.378779 0.509995 0.032 Uiso 1 1 calc R U . . .
H23C H 0.858093 0.368904 0.477201 0.032 Uiso 1 1 calc R U . . .

loop_
_atom_site_aniso_label
_atom_site_aniso_U_11
_atom_site_aniso_U_22
_atom_site_aniso_U_33
_atom_site_aniso_U_23
_atom_site_aniso_U_13
_atom_site_aniso_U_12
I1 0.01234(6) 0.01620(6) 0.01713(6) -0.00470(5) 0.00048(4) -0.00217(4)
I2 0.02417(8) 0.01847(7) 0.03804(9) 0.00498(6) -0.01007(6) -0.00253(5)
Se1 0.01164(9) 0.02445(11) 0.01261(9) -0.00026(8) 0.00115(7) 0.00002(7)
N1 0.0114(7) 0.0165(8) 0.0117(7) -0.0020(6) 0.0011(6) -0.0045(6)
N2 0.0130(7) 0.0155(8) 0.0116(7) -0.0008(6) -0.0012(6) -0.0012(6)
C1 0.0122(8) 0.0121(9) 0.0130(9) 0.0000(7) -0.0004(7) -0.0012(7)
C2 0.0134(9) 0.0242(11) 0.0145(9) -0.0032(8) 0.0032(7) -0.0060(8)
C3 0.0166(9) 0.0268(12) 0.0225(11) -0.0107(9) 0.0042(8) -0.0011(8)
C4 0.0170(9) 0.0206(11) 0.0260(11) -0.0049(9) -0.0004(8) 0.0038(8)
C5 0.0133(9) 0.0213(10) 0.0169(9) -0.0017(8) -0.0011(7) 0.0009(7)
C6 0.0112(8) 0.0161(9) 0.0103(8) -0.0022(7) -0.0004(6) -0.0019(7)
C7 0.0150(9) 0.0173(10) 0.0134(9) -0.0013(7) 0.0020(7) -0.0024(7)
C8 0.0149(9) 0.0217(10) 0.0121(9) 0.0002(7) -0.0012(7) 0.0000(7)
C9 0.0118(8) 0.0235(10) 0.0137(9) -0.0049(8) -0.0002(7) -0.0010(7)
C10 0.0123(8) 0.0176(10) 0.0160(9) -0.0026(7) 0.0002(7) -0.0029(7)
C11 0.0125(8) 0.0175(10) 0.0126(9) -0.0015(7) 0.0005(7) -0.0014(7)
C12 0.0222(10) 0.0168(10) 0.0186(10) 0.0021(8) 0.0001(8) -0.0044(8)
C13 0.0150(9) 0.0325(12) 0.0167(10) -0.0047(9) -0.0030(7) -0.0051(8)
C14 0.0192(10) 0.0179(10) 0.0206(10) 0.0018(8) -0.0040(8) -0.0033(8)
C15 0.0134(8) 0.0181(10) 0.0113(8) -0.0020(7) -0.0016(7) -0.0001(7)
C16 0.0180(9) 0.0168(10) 0.0177(10) -0.0005(8) -0.0029(7) -0.0005(7)
C17 0.0285(11) 0.0161(10) 0.0218(11) -0.0058(8) -0.0027(9) 0.0003(8)
C18 0.0211(10) 0.0270(12) 0.0160(10) -0.0065(8) -0.0039(8) 0.0050(8)
C19 0.0192(9) 0.0256(11) 0.0109(9) 0.0008(8) -0.0022(7) 0.0007(8)
C20 0.0147(9) 0.0196(10) 0.0139(9) -0.0013(7) -0.0024(7) -0.0014(7)
C21 0.0358(13) 0.0156(10) 0.0216(11) 0.0010(8) 0.0030(9) -0.0037(9)
C22 0.0445(15) 0.0367(15) 0.0196(11) -0.0130(10) -0.0030(10) 0.0087(12)
C23 0.0263(11) 0.0192(11) 0.0183(10) 0.0017(8) -0.0025(8) -0.0052(8)

loop_
_atom_type_symbol
_atom_type_description
_atom_type_scat_dispersion_real
_atom_type_scat_dispersion_imag
_atom_type_scat_source
C C 0.0033 0.0016 'International Tables Vol C Tables 4.2.6.8 and 6.1.1.4'
H H 0.0000 0.0000 'International Tables Vol C Tables 4.2.6.8 and 6.1.1.4'
I I -0.4742 1.8119 'International Tables Vol C Tables 4.2.6.8 and 6.1.1.4'
N N 0.0061 0.0033 'International Tables Vol C Tables 4.2.6.8 and 6.1.1.4'
Se Se -0.0929 2.2259 'International Tables Vol C Tables 4.2.6.8 and 6.1.1.4'

loop_
_geom_angle_atom_site_label_1
_geom_angle_atom_site_label_2
_geom_angle_atom_site_label_3
_geom_angle
_geom_angle_site_symmetry_1
_geom_angle_site_symmetry_3
_geom_angle_publ_flag
Se1 I1 I2 174.620(7) . . ?
C1 Se1 I1 109.28(6) . . ?
C1 N1 C2 120.77(16) . . ?
C1 N1 C6 122.74(16) . . ?
C6 N1 C2 116.43(15) . . ?
C1 N2 C5 127.28(17) . . ?
C1 N2 C15 119.63(16) . . ?
C15 N2 C5 113.08(15) . . ?
N1 C1 Se1 122.92(14) . . ?
N1 C1 N2 121.70(17) . . ?
N2 C1 Se1 115.36(14) . . ?
N1 C2 H2A 109.1 . . ?
N1 C2 H2B 109.1 . . ?
N1 C2 C3 112.44(17) . . ?
H2A C2 H2B 107.8 . . ?
C3 C2 H2A 109.1 . . ?
C3 C2 H2B 109.1 . . ?
C2 C3 H3A 109.4 . . ?
C2 C3 H3B 109.4 . . ?
C2 C3 C4 110.98(17) . . ?
H3A C3 H3B 108.0 . . ?
C4 C3 H3A 109.4 . . ?
C4 C3 H3B 109.4 . . ?
C3 C4 H4A 109.0 . . ?
C3 C4 H4B 109.0 . . ?
H4A C4 H4B 107.8 . . ?
C5 C4 C3 112.99(18) . . ?
C5 C4 H4A 109.0 . . ?
C5 C4 H4B 109.0 . . ?
N2 C5 C4 114.95(17) . . ?
N2 C5 H5A 108.5 . . ?
N2 C5 H5B 108.5 . . ?
C4 C5 H5A 108.5 . . ?
C4 C5 H5B 108.5 . . ?
H5A C5 H5B 107.5 . . ?
C7 C6 N1 118.43(17) . . ?
C7 C6 C11 121.73(17) . . ?
C11 C6 N1 119.76(17) . . ?
C6 C7 C12 123.38(18) . . ?
C8 C7 C6 117.75(18) . . ?
C8 C7 C12 118.87(19) . . ?
C7 C8 H8 118.9 . . ?
C9 C8 C7 122.10(19) . . ?
C9 C8 H8 118.9 . . ?
C8 C9 C10 118.37(18) . . ?
C8 C9 C13 120.66(19) . . ?
C10 C9 C13 120.95(19) . . ?
C9 C10 H10 119.0 . . ?
C11 C10 C9 121.95(19) . . ?
C11 C10 H10 119.0 . . ?
C6 C11 C14 122.70(17) . . ?
C10 C11 C6 118.00(18) . . ?
C10 C11 C14 119.28(18) . . ?
C7 C12 H12A 109.5 . . ?
C7 C12 H12B 109.5 . . ?
C7 C12 H12C 109.5 . . ?
H12A C12 H12B 109.5 . . ?
H12A C12 H12C 109.5 . . ?
H12B C12 H12C 109.5 . . ?
C9 C13 H13A 109.5 . . ?
C9 C13 H13B 109.5 . . ?
C9 C13 H13C 109.5 . . ?
H13A C13 H13B 109.5 . . ?
H13A C13 H13C 109.5 . . ?
H13B C13 H13C 109.5 . . ?
C11 C14 H14A 109.5 . . ?
C11 C14 H14B 109.5 . . ?
C11 C14 H14C 109.5 . . ?
H14A C14 H14B 109.5 . . ?
H14A C14 H14C 109.5 . . ?
H14B C14 H14C 109.5 . . ?
C16 C15 N2 118.39(18) . . ?
C16 C15 C20 122.13(18) . . ?
C20 C15 N2 119.45(18) . . ?
C15 C16 C21 121.32(19) . . ?
C17 C16 C15 118.01(19) . . ?
C17 C16 C21 120.6(2) . . ?
C16 C17 H17 119.1 . . ?
C16 C17 C18 121.9(2) . . ?
C18 C17 H17 119.1 . . ?
C17 C18 C22 120.3(2) . . ?
C19 C18 C17 118.4(2) . . ?
C19 C18 C22 121.3(2) . . ?
C18 C19 H19 119.0 . . ?
C18 C19 C20 122.0(2) . . ?
C20 C19 H19 119.0 . . ?
C15 C20 C19 117.57(19) . . ?
C15 C20 C23 122.36(18) . . ?
C19 C20 C23 120.05(19) . . ?
C16 C21 H21A 109.5 . . ?
C16 C21 H21B 109.5 . . ?
C16 C21 H21C 109.5 . . ?
H21A C21 H21B 109.5 . . ?
H21A C21 H21C 109.5 . . ?
H21B C21 H21C 109.5 . . ?
C18 C22 H22A 109.5 . . ?
C18 C22 H22B 109.5 . . ?
C18 C22 H22C 109.5 . . ?
H22A C22 H22B 109.5 . . ?
H22A C22 H22C 109.5 . . ?
H22B C22 H22C 109.5 . . ?
C20 C23 H23A 109.5 . . ?
C20 C23 H23B 109.5 . . ?
C20 C23 H23C 109.5 . . ?
H23A C23 H23B 109.5 . . ?
H23A C23 H23C 109.5 . . ?
H23B C23 H23C 109.5 . . ?

loop_
_geom_bond_atom_site_label_1
_geom_bond_atom_site_label_2
_geom_bond_distance
_geom_bond_site_symmetry_2
_geom_bond_publ_flag
I1 I2 2.9107(3) . ?
I1 Se1 2.7558(3) . ?
Se1 C1 1.8974(19) . ?
N1 C1 1.334(2) . ?
N1 C2 1.487(2) . ?
N1 C6 1.450(2) . ?
N2 C1 1.351(2) . ?
N2 C5 1.491(3) . ?
N2 C15 1.450(2) . ?
C2 H2A 0.9900 . ?
C2 H2B 0.9900 . ?
C2 C3 1.517(3) . ?
C3 H3A 0.9900 . ?
C3 H3B 0.9900 . ?
C3 C4 1.529(3) . ?
C4 H4A 0.9900 . ?
C4 H4B 0.9900 . ?
C4 C5 1.519(3) . ?
C5 H5A 0.9900 . ?
C5 H5B 0.9900 . ?
C6 C7 1.402(3) . ?
C6 C11 1.403(3) . ?
C7 C8 1.397(3) . ?
C7 C12 1.503(3) . ?
C8 H8 0.9500 . ?
C8 C9 1.390(3) . ?
C9 C10 1.393(3) . ?
C9 C13 1.502(3) . ?
C10 H10 0.9500 . ?
C10 C11 1.392(3) . ?
C11 C14 1.506(3) . ?
C12 H12A 0.9800 . ?
C12 H12B 0.9800 . ?
C12 H12C 0.9800 . ?
C13 H13A 0.9800 . ?
C13 H13B 0.9800 . ?
C13 H13C 0.9800 . ?
C14 H14A 0.9800 . ?
C14 H14B 0.9800 . ?
C14 H14C 0.9800 . ?
C15 C16 1.396(3) . ?
C15 C20 1.398(3) . ?
C16 C17 1.390(3) . ?
C16 C21 1.507(3) . ?
C17 H17 0.9500 . ?
C17 C18 1.394(3) . ?
C18 C19 1.388(3) . ?
C18 C22 1.512(3) . ?
C19 H19 0.9500 . ?
C19 C20 1.398(3) . ?
C20 C23 1.509(3) . ?
C21 H21A 0.9800 . ?
C21 H21B 0.9800 . ?
C21 H21C 0.9800 . ?
C22 H22A 0.9800 . ?
C22 H22B 0.9800 . ?
C22 H22C 0.9800 . ?
C23 H23A 0.9800 . ?
C23 H23B 0.9800 . ?
C23 H23C 0.9800 . ?

loop_
_geom_hbond_atom_site_label_D
_geom_hbond_atom_site_label_H
_geom_hbond_atom_site_label_A
_geom_hbond_distance_DH
_geom_hbond_distance_HA
_geom_hbond_distance_DA
_geom_hbond_angle_DHA
_geom_hbond_site_symmetry_A
_geom_hbond_publ_flag
C2 H2A I1 0.99 3.08 3.885(2) 139.1 1_655 yes
C3 H3B I2 0.99 3.14 4.007(2) 146.9 1_645 yes
C5 H5B I1 0.99 3.11 4.067(2) 164.0 1_655 yes

loop_
_geom_torsion_atom_site_label_1
_geom_torsion_atom_site_label_2
_geom_torsion_atom_site_label_3
_geom_torsion_atom_site_label_4
_geom_torsion
_geom_torsion_site_symmetry_1
_geom_torsion_site_symmetry_2
_geom_torsion_site_symmetry_3
_geom_torsion_site_symmetry_4
_geom_torsion_publ_flag
I1 Se1 C1 N1 -41.46(18) . . . . ?
I1 Se1 C1 N2 140.31(13) . . . . ?
N1 C2 C3 C4 -50.7(2) . . . . ?
N1 C6 C7 C8 179.68(17) . . . . ?
N1 C6 C7 C12 -1.6(3) . . . . ?
N1 C6 C11 C10 179.81(17) . . . . ?
N1 C6 C11 C14 -1.7(3) . . . . ?
N2 C15 C16 C17 -179.11(18) . . . . ?
N2 C15 C16 C21 3.3(3) . . . . ?
N2 C15 C20 C19 -179.96(17) . . . . ?
N2 C15 C20 C23 -1.6(3) . . . . ?
C1 N1 C2 C3 84.0(2) . . . . ?
C1 N1 C6 C7 111.8(2) . . . . ?
C1 N1 C6 C11 -71.3(3) . . . . ?
C1 N2 C5 C4 -24.0(3) . . . . ?
C1 N2 C15 C16 -79.9(2) . . . . ?
C1 N2 C15 C20 102.1(2) . . . . ?
C2 N1 C1 Se1 163.19(15) . . . . ?
C2 N1 C1 N2 -18.7(3) . . . . ?
C2 N1 C6 C7 -65.4(2) . . . . ?
C2 N1 C6 C11 111.5(2) . . . . ?
C2 C3 C4 C5 -34.7(2) . . . . ?
C3 C4 C5 N2 76.8(2) . . . . ?
C5 N2 C1 Se1 157.43(16) . . . . ?
C5 N2 C1 N1 -20.8(3) . . . . ?
C5 N2 C15 C16 99.3(2) . . . . ?
C5 N2 C15 C20 -78.7(2) . . . . ?
C6 N1 C1 Se1 -13.8(3) . . . . ?
C6 N1 C1 N2 164.29(18) . . . . ?
C6 N1 C2 C3 -98.8(2) . . . . ?
C6 C7 C8 C9 -0.1(3) . . . . ?
C7 C6 C11 C10 -3.4(3) . . . . ?
C7 C6 C11 C14 175.07(19) . . . . ?
C7 C8 C9 C10 -2.0(3) . . . . ?
C7 C8 C9 C13 176.87(19) . . . . ?
C8 C9 C10 C11 1.4(3) . . . . ?
C9 C10 C11 C6 1.2(3) . . . . ?
C9 C10 C11 C14 -177.31(19) . . . . ?
C11 C6 C7 C8 2.8(3) . . . . ?
C11 C6 C7 C12 -178.41(19) . . . . ?
C12 C7 C8 C9 -178.89(19) . . . . ?
C13 C9 C10 C11 -177.44(19) . . . . ?
C15 N2 C1 Se1 -23.4(2) . . . . ?
C15 N2 C1 N1 158.31(18) . . . . ?
C15 N2 C5 C4 156.80(18) . . . . ?
C15 C16 C17 C18 -0.4(3) . . . . ?
C16 C15 C20 C19 2.1(3) . . . . ?
C16 C15 C20 C23 -179.51(19) . . . . ?
C16 C17 C18 C19 0.9(3) . . . . ?
C16 C17 C18 C22 -178.9(2) . . . . ?
C17 C18 C19 C20 0.1(3) . . . . ?
C18 C19 C20 C15 -1.5(3) . . . . ?
C18 C19 C20 C23 -180.0(2) . . . . ?
C20 C15 C16 C17 -1.1(3) . . . . ?
C20 C15 C16 C21 -178.7(2) . . . . ?
C21 C16 C17 C18 177.2(2) . . . . ?
C22 C18 C19 C20 179.9(2) . . . . ?

_cod_database_fobs_code 2109049
